data_2010729
loop_
_publ_author_name
'Kumar, V.S. Senthil'
'Nangia, Ashwini'

_publ_section_title
;
 6-(1-Hydroxy-2,2-diphenylethyl)-4,4-diphenyl-2-cyclohexen-1-one
;
_journal_issue 3
_journal_name_full 'Acta Crystallographica Section C'
_journal_page_first 360
_journal_page_last 361
_journal_paper_doi 10.1107/S010827019901553X
_journal_volume 56
_journal_year 2000
_chemical_formula_moiety 'C32 H28 O2'
_chemical_formula_sum 'C32 H28 O2'
_chemical_formula_weight 444.54
_chemical_melting_point 457
_chemical_name_common
;
4,4-Diphenyl-6-(2,2-diphenyl-1-hydroxyethyl)-2-cyclohexen-1-one
;
_chemical_name_systematic
;
4,4-Diphenyl-6-(2,2-diphenyl-1-hydroxyethyl)-2-cyclohexen-1-one
;
_space_group_IT_number 2
_symmetry_cell_setting triclinic
_symmetry_space_group_name_Hall '-P 1'
_symmetry_space_group_name_H-M 'P -1'
_cell_angle_alpha 84.4580(10)
_cell_angle_beta 77.8290(10)
_cell_angle_gamma 74.1380(10)
_cell_formula_units_Z 2
_cell_length_a 9.6111(9)
_cell_length_b 11.5199(12)
_cell_length_c 11.5621(12)
_cell_measurement_reflns_used 1500
_cell_measurement_temperature 168(2)
_cell_measurement_theta_max 21.5
_cell_measurement_theta_min 1.9
_cell_volume 1202.7(2)
_computing_cell_refinement SMART
_computing_data_collection 'SMART (Siemens, 1996)'
_computing_data_reduction 'SHELXTL (Siemens, 1994)'
_computing_molecular_graphics 'ORTEP (Johnson, 1976) and PLUTON (Spek, 1992)'
_computing_publication_material SHELXL97
_computing_structure_refinement 'SHELXL97 (Sheldrick, 1997)'
_computing_structure_solution 'SHELXS97 (Sheldrick, 1990)'
_diffrn_ambient_temperature 168(2)
_diffrn_measured_fraction_theta_full .939
_diffrn_measured_fraction_theta_max .939
_diffrn_measurement_device_type 'CCD area detector'
_diffrn_measurement_method '\f and \w scans'
_diffrn_radiation_monochromator graphite
_diffrn_radiation_source 'fine-focus sealed tube'
_diffrn_radiation_type MoK\a
_diffrn_radiation_wavelength .71073
_diffrn_reflns_av_R_equivalents .0163
_diffrn_reflns_av_sigmaI/netI .0323
_diffrn_reflns_limit_h_max 11
_diffrn_reflns_limit_h_min -5
_diffrn_reflns_limit_k_max 14
_diffrn_reflns_limit_k_min -14
_diffrn_reflns_limit_l_max 14
_diffrn_reflns_limit_l_min -13
_diffrn_reflns_number 10624
_diffrn_reflns_theta_full 26.37
_diffrn_reflns_theta_max 26.37
_diffrn_reflns_theta_min 2.77
_diffrn_standards_decay_% none
_diffrn_standards_number 0
_exptl_absorpt_coefficient_mu .075
_exptl_absorpt_correction_type none
_exptl_crystal_colour colorless
_exptl_crystal_density_diffrn 1.228
_exptl_crystal_density_meas ?
_exptl_crystal_density_method 'not measured'
_exptl_crystal_description prism
_exptl_crystal_F_000 472
_exptl_crystal_size_max .5
_exptl_crystal_size_mid .31
_exptl_crystal_size_min .15
_refine_diff_density_max .171
_refine_diff_density_min -.178
_refine_ls_extinction_method none
_refine_ls_goodness_of_fit_ref 1.051
_refine_ls_hydrogen_treatment mixed
_refine_ls_matrix_type full
_refine_ls_number_parameters 337
_refine_ls_number_reflns 4605
_refine_ls_number_restraints 0
_refine_ls_restrained_S_all 1.051
_refine_ls_R_factor_all .0495
_refine_ls_R_factor_gt .0345
_refine_ls_shift/su_max .001
_refine_ls_shift/su_mean .000
_refine_ls_structure_factor_coef Fsqd
_refine_ls_weighting_details 'calc w = 1/[\s^2^(Fo^2^)+(0.0549P)^2^] where P=(Fo^2^+2Fc^2^)/3'
_refine_ls_weighting_scheme calc
_refine_ls_wR_factor_ref .0929
_reflns_number_gt 3460
_reflns_number_total 4605
_reflns_threshold_expression I>2\s(I)
_cod_data_source_file jz1380.cif
_cod_data_source_block I
_cod_depositor_comments
;
The following automatic conversions were performed:

'_chemical_melting_point' value '457 K' was changed to '457' - the
value should be numeric and without a unit designator.

Automatic conversion script
Id: cif_fix_values 1646 2011-03-28 12:23:43Z adriana 

The following automatic conversions were performed:

'_chemical_melting_point' value '457 K' was changed to '457' - the
value should be numeric and without a unit designator.

Automatic conversion script
Id: cif_fix_values 1715 2011-07-08 13:25:40Z adriana 

The following automatic conversions were performed:

'_exptl_crystal_density_meas' value 'none' was changed to '?' - the
value is perceived as not measured.

Automatic conversion script
Id: cif_fix_values 3008 2015-01-20 13:52:24Z robertas 
;
_cod_database_code 2010729
_cod_database_fobs_code 2010729

loop_
_symmetry_equiv_pos_as_xyz
'x, y, z'
'-x, -y, -z'

loop_
_atom_site_label
_atom_site_fract_x
_atom_site_fract_y
_atom_site_fract_z
_atom_site_U_iso_or_equiv
_atom_site_adp_type
_atom_site_calc_flag
_atom_site_refinement_flags
_atom_site_occupancy
_atom_site_disorder_assembly
_atom_site_disorder_group
_atom_site_type_symbol
O2 .21625(9) .79715(8) .03529(7) .0288(2) Uani d . 1 . . O
H2A .1288(19) .8523(15) .0596(14) .060(5) Uiso d . 1 . . H
O1 .05489(9) 1.03957(7) -.12311(8) .0323(2) Uani d . 1 . . O
C3 .15696(12) .71694(10) -.17797(10) .0256(3) Uani d . 1 . . C
H3A .1077 .6939 -.0984 .036(3) Uiso calc R 1 . . H
H3B .2502 .6540 -.2004 .027(3) Uiso calc R 1 . . H
C19 .28497(12) .83579(11) -.07771(10) .0240(3) Uani d . 1 . . C
H19A .2960 .9189 -.0726 .024(3) Uiso calc R 1 . . H
C4 .05652(12) .72143(10) -.26778(10) .0249(3) Uani d . 1 . . C
C27 .52557(12) .73911(10) -.00771(10) .0250(3) Uani d . 1 . . C
C1 .05312(12) .94094(10) -.15400(10) .0244(3) Uani d . 1 . . C
C2 .19215(12) .83778(10) -.17246(10) .0238(3) Uani d . 1 . . C
H2B .2525 .8536 -.2511 .027(3) Uiso calc R 1 . . H
C6 -.08175(12) .92091(11) -.17872(10) .0265(3) Uani d . 1 . . C
H6A -.1729 .9789 -.1550 .027(3) Uiso calc R 1 . . H
C13 .00807(12) .60287(10) -.25498(10) .0254(3) Uani d . 1 . . C
C20 .43922(12) .74738(11) -.10649(10) .0248(3) Uani d . 1 . . C
H20A .4228 .6657 -.1088 .024(3) Uiso calc R 1 . . H
C5 -.08047(12) .82387(11) -.23345(10) .0266(3) Uani d . 1 . . C
H5A -.1702 .8185 -.2520 .031(3) Uiso calc R 1 . . H
C21 .52382(12) .77360(12) -.22888(11) .0299(3) Uani d . 1 . . C
C18 -.07550(13) .57393(11) -.14721(11) .0303(3) Uani d . 1 . . C
H18A -.0977 .6257 -.0829 .036(4) Uiso calc R 1 . . H
C7 .13479(13) .74501(11) -.39505(10) .0274(3) Uani d . 1 . . C
C28 .60319(13) .82251(12) .00076(11) .0316(3) Uani d . 1 . . C
H28A .5996 .8897 -.0541 .038(4) Uiso calc R 1 . . H
C14 .03896(13) .52476(11) -.34693(11) .0301(3) Uani d . 1 . . C
H14A .0961 .5421 -.4209 .033(3) Uiso calc R 1 . . H
C15 -.01239(14) .42189(12) -.33222(12) .0352(3) Uani d . 1 . . C
H15A .0096 .3698 -.3962 .050(4) Uiso calc R 1 . . H
C16 -.09516(14) .39447(12) -.22538(12) .0352(3) Uani d . 1 . . C
H16A -.1303 .3239 -.2156 .041(4) Uiso calc R 1 . . H
C17 -.12642(14) .47109(12) -.13265(12) .0335(3) Uani d . 1 . . C
H17A -.1831 .4529 -.0587 .042(4) Uiso calc R 1 . . H
C22 .52315(13) .89082(13) -.27422(12) .0362(3) Uani d . 1 . . C
H22A .4712 .9576 -.2264 .042(4) Uiso calc R 1 . . H
C12 .06060(15) .82371(11) -.47428(11) .0351(3) Uani d . 1 . . C
H12A -.0398 .8655 -.4489 .037(4) Uiso calc R 1 . . H
C32 .53036(14) .64335(11) .07555(11) .0324(3) Uani d . 1 . . C
H32A .4767 .5861 .0722 .036(4) Uiso calc R 1 . . H
C23 .59737(15) .91107(17) -.38812(13) .0495(4) Uani d . 1 . . C
H23A .5956 .9912 -.4176 .064(5) Uiso calc R 1 . . H
C29 .68620(14) .80874(13) .08883(12) .0380(3) Uani d . 1 . . C
H29A .7393 .8662 .0931 .048(4) Uiso calc R 1 . . H
C26 .60352(13) .67787(14) -.30046(12) .0405(3) Uani d . 1 . . C
H26A .6073 .5973 -.2713 .040(4) Uiso calc R 1 . . H
C8 .28133(15) .68630(15) -.43600(12) .0482(4) Uani d . 1 . . C
H8A .3348 .6315 -.3841 .068(5) Uiso calc R 1 . . H
C30 .69175(14) .71249(13) .16958(12) .0403(3) Uani d . 1 . . C
H30A .7495 .7027 .2289 .056(4) Uiso calc R 1 . . H
C31 .61263(15) .63020(12) .16366(12) .0390(3) Uani d . 1 . . C
H31A .6145 .5644 .2201 .052(4) Uiso calc R 1 . . H
C25 .67785(16) .69880(18) -.41447(14) .0551(5) Uani d . 1 . . C
H25A .7319 .6325 -.4622 .063(5) Uiso calc R 1 . . H
C9 .35127(17) .70596(17) -.55110(14) .0572(4) Uani d . 1 . . C
H9A .4520 .6654 -.5767 .079(6) Uiso calc R 1 . . H
C11 .13024(18) .84235(13) -.58962(13) .0472(4) Uani d . 1 . . C
H11A .0768 .8961 -.6422 .067(5) Uiso calc R 1 . . H
C10 .27585(18) .78397(14) -.62892(13) .0484(4) Uani d . 1 . . C
H10A .3235 .7971 -.7080 .062(5) Uiso calc R 1 . . H
C24 .67357(16) .8148(2) -.45844(13) .0574(5) Uani d . 1 . . C
H24A .7228 .8286 -.5368 .069 Uiso calc R 1 . . H

loop_
_atom_site_aniso_label
_atom_site_aniso_U_11
_atom_site_aniso_U_22
_atom_site_aniso_U_33
_atom_site_aniso_U_12
_atom_site_aniso_U_13
_atom_site_aniso_U_23
O2 .0228(4) .0345(5) .0261(5) -.0045(4) -.0032(3) .0005(4)
O1 .0267(4) .0266(5) .0435(5) -.0052(4) -.0080(4) -.0034(4)
C3 .0231(6) .0259(6) .0283(7) -.0042(5) -.0088(5) -.0012(5)
C19 .0203(6) .0256(6) .0273(6) -.0073(5) -.0055(5) -.0006(5)
C4 .0219(6) .0278(6) .0263(6) -.0071(5) -.0074(5) .0008(5)
C27 .0180(5) .0275(6) .0271(6) -.0009(5) -.0040(5) -.0044(5)
C1 .0237(6) .0263(7) .0229(6) -.0074(5) -.0039(5) .0020(5)
C2 .0192(6) .0272(6) .0248(6) -.0058(5) -.0037(5) -.0009(5)
C6 .0190(6) .0292(7) .0289(7) -.0033(5) -.0042(5) .0018(5)
C13 .0220(6) .0292(7) .0268(6) -.0060(5) -.0096(5) .0000(5)
C20 .0205(6) .0254(6) .0292(7) -.0050(5) -.0075(5) -.0011(5)
C5 .0210(6) .0326(7) .0276(6) -.0085(5) -.0082(5) .0046(5)
C21 .0168(6) .0438(8) .0292(7) -.0048(5) -.0084(5) -.0026(6)
C18 .0301(7) .0332(7) .0294(7) -.0095(5) -.0069(5) -.0035(5)
C7 .0276(6) .0306(7) .0281(7) -.0129(5) -.0066(5) -.0026(5)
C28 .0278(6) .0338(7) .0350(7) -.0096(5) -.0084(5) -.0006(6)
C14 .0319(6) .0328(7) .0258(7) -.0082(5) -.0073(5) .0003(5)
C15 .0436(8) .0325(7) .0329(7) -.0109(6) -.0129(6) -.0030(6)
C16 .0400(7) .0316(7) .0399(8) -.0155(6) -.0150(6) .0038(6)
C17 .0328(7) .0382(8) .0314(7) -.0139(6) -.0070(6) .0043(6)
C22 .0245(6) .0500(9) .0344(7) -.0105(6) -.0084(5) .0054(6)
C12 .0404(8) .0306(7) .0327(7) -.0082(6) -.0060(6) .0011(6)
C32 .0340(7) .0280(7) .0351(7) -.0059(5) -.0090(6) -.0019(5)
C23 .0318(8) .0778(12) .0415(9) -.0211(8) -.0127(6) .0173(8)
C29 .0309(7) .0458(8) .0418(8) -.0121(6) -.0113(6) -.0084(6)
C26 .0258(7) .0547(10) .0385(8) -.0023(6) -.0072(6) -.0117(7)
C8 .0305(7) .0748(11) .0346(8) -.0067(7) -.0055(6) -.0010(7)
C30 .0356(7) .0484(9) .0367(8) .0002(6) -.0177(6) -.0092(7)
C31 .0446(8) .0342(8) .0343(8) .0006(6) -.0148(6) .0016(6)
C25 .0280(7) .0939(14) .0392(9) -.0064(8) -.0010(6) -.0227(9)
C9 .0338(8) .0946(13) .0410(9) -.0187(8) .0036(7) -.0100(9)
C11 .0684(10) .0382(8) .0332(8) -.0151(8) -.0071(7) .0052(6)
C10 .0603(10) .0582(10) .0322(8) -.0340(8) .0047(7) -.0042(7)
C24 .0325(8) .1091(16) .0301(8) -.0209(9) -.0041(6) .0028(9)

loop_
_atom_type_symbol
_atom_type_description
_atom_type_scat_dispersion_real
_atom_type_scat_dispersion_imag
_atom_type_scat_source
C C .0033 .0016 'International Tables Vol C Tables 4.2.6.8 and 6.1.1.4'
H H .0000 .0000 'International Tables Vol C Tables 4.2.6.8 and 6.1.1.4'
O O .0106 .0060 'International Tables Vol C Tables 4.2.6.8 and 6.1.1.4'

loop_
_geom_angle_atom_site_label_1
_geom_angle_atom_site_label_2
_geom_angle_atom_site_label_3
_geom_angle
C2 C3 C4 112.58(9)
O2 C19 C20 106.31(9)
O2 C19 C2 111.06(8)
C20 C19 C2 112.08(9)
C5 C4 C7 109.88(9)
C5 C4 C13 107.74(9)
C7 C4 C13 111.94(9)
C5 C4 C3 106.84(9)
C7 C4 C3 111.01(9)
C13 C4 C3 109.26(9)
C28 C27 C32 118.22(11)
C28 C27 C20 122.45(11)
C32 C27 C20 119.31(10)
O1 C1 C6 121.01(10)
O1 C1 C2 120.93(10)
C6 C1 C2 118.01(10)
C1 C2 C3 111.49(9)
C1 C2 C19 110.71(9)
C3 C2 C19 112.73(9)
C5 C6 C1 122.01(11)
C14 C13 C18 117.88(11)
C14 C13 C4 123.28(11)
C18 C13 C4 118.81(10)
C21 C20 C27 113.48(9)
C21 C20 C19 112.38(9)
C27 C20 C19 111.58(9)
C6 C5 C4 123.57(10)
C26 C21 C22 117.91(12)
C26 C21 C20 119.24(12)
C22 C21 C20 122.84(11)
C17 C18 C13 121.05(11)
C8 C7 C12 117.33(12)
C8 C7 C4 121.28(11)
C12 C7 C4 121.37(11)
C27 C28 C29 120.74(12)
C15 C14 C13 120.98(12)
C16 C15 C14 120.58(12)
C15 C16 C17 119.18(12)
C18 C17 C16 120.33(12)
C23 C22 C21 121.03(14)
C11 C12 C7 121.24(13)
C31 C32 C27 120.90(12)
C24 C23 C22 120.09(16)
C30 C29 C28 120.42(12)
C21 C26 C25 120.75(15)
C9 C8 C7 121.35(14)
C29 C30 C31 119.44(12)
C30 C31 C32 120.27(13)
C24 C25 C26 120.53(15)
C10 C9 C8 120.62(14)
C10 C11 C12 120.82(14)
C11 C10 C9 118.62(14)
C25 C24 C23 119.67(14)

loop_
_geom_bond_atom_site_label_1
_geom_bond_atom_site_label_2
_geom_bond_site_symmetry_2
_geom_bond_distance
_geom_bond_publ_flag
O2 C19 . 1.4234(14) ?
O1 C1 . 1.2290(14) ?
C3 C2 . 1.5296(16) ?
C3 C4 . 1.5485(15) ?
C19 C20 . 1.5421(16) ?
C19 C2 . 1.5468(15) ?
C4 C5 . 1.5180(16) ?
C4 C7 . 1.5403(16) ?
C4 C13 . 1.5439(16) ?
C27 C28 . 1.3893(16) ?
C27 C32 . 1.3898(17) ?
C27 C20 . 1.5289(15) ?
C1 C6 . 1.4655(15) ?
C1 C2 . 1.5179(16) ?
C6 C5 . 1.3327(16) ?
C13 C14 . 1.3907(17) ?
C13 C18 . 1.3975(17) ?
C20 C21 . 1.5236(16) ?
C21 C26 . 1.3911(18) ?
C21 C22 . 1.3994(18) ?
C18 C17 . 1.3839(17) ?
C7 C8 . 1.3876(18) ?
C7 C12 . 1.3896(17) ?
C28 C29 . 1.3930(18) ?
C14 C15 . 1.3864(17) ?
C15 C16 . 1.3806(18) ?
C16 C17 . 1.3860(18) ?
C22 C23 . 1.3904(19) ?
C12 C11 . 1.3854(19) ?
C32 C31 . 1.3894(18) ?
C23 C24 . 1.380(2) ?
C29 C30 . 1.376(2) ?
C26 C25 . 1.393(2) ?
C8 C9 . 1.386(2) ?
C30 C31 . 1.3820(19) ?
C25 C24 . 1.376(2) ?
C9 C10 . 1.380(2) ?
C11 C10 . 1.376(2) ?

loop_
_geom_hbond_atom_site_label_D
_geom_hbond_atom_site_label_H
_geom_hbond_atom_site_label_A
_geom_hbond_site_symmetry_A
_geom_hbond_distance_DH
_geom_hbond_distance_HA
_geom_hbond_distance_DA
_geom_hbond_angle_DHA
O2 H2A O1 2_575 .914(18) 1.903(18) 2.8163(14) 176.6(15)
C16 H16A O2 2_565 .950 2.51 3.2325(19) 132.5
C29 H29A O1 2_675 .950 2.59 3.512(2) 161.4
C5 H5A \p 1_455 .950 2.73 3.674 170.0

loop_
_cod_related_entry_id
_cod_related_entry_database
_cod_related_entry_code
1 ChemSpider 21107184
